data_2004238
loop_
_publ_author_name
'Pavlyuk, V. V.'
'Opainych, I. M.'
'Bodak, O. I.'
'\<Cern\'y, R.'
'Yvon, K.'

_publ_section_title
;
 Rhombohedral Ce~2~Ni~5~Zn~2~ and Hexagonal CeNi~2~Zn: the First
 Ternary Compounds from the Ce--Ni--Zn System
;
_journal_issue 12
_journal_name_full 'Acta Crystallographica Section C'
_journal_page_first 2464
_journal_page_last 2466
_journal_paper_doi 10.1107/S010827019500655X
_journal_volume 51
_journal_year 1995
_chemical_formula_moiety 'Ce1 Ni2 Zn1'
_chemical_formula_structural 'Ce1 Ni2 Zn1'
_chemical_formula_sum 'Ce Ni2 Zn'
_chemical_formula_weight 322.88
_space_group_IT_number 194
_symmetry_cell_setting hexagonal
_symmetry_space_group_name_Hall '-P 6c 2c'
_symmetry_space_group_name_H-M 'P 63/m m c'
_audit_creation_method from_xtal_archive_file_using_CIFIO
_cell_angle_alpha 90.
_cell_angle_beta 90.
_cell_angle_gamma 120.
_cell_formula_units_Z 6
_cell_length_a 5.045(3)
_cell_length_b 5.045(3)
_cell_length_c 16.434(7)
_cell_measurement_reflns_used 12
_cell_measurement_temperature 293
_cell_measurement_theta_max 12.5
_cell_measurement_theta_min 7
_cell_volume 362.2(3)
_computing_cell_refinement 'Xtal3.2 (Hall, Flack & Stewart, 1992)'
_computing_data_collection 'Philips PW1100 software'
_computing_data_reduction Xtal3.2
_computing_publication_material
;
STRUCTURE TIDY (Gelato & Parth\'e, 1987)
;
_computing_structure_refinement 'Xtal CRYLSQ'
_computing_structure_solution
;
MULTAN87 (Debaerdemaeker, Germain, Main, Tate & Woolfson, 1987)
;
_diffrn_measurement_device 'Philips PW1100'
_diffrn_measurement_method \w-2\q
_diffrn_radiation_source Sealed-off_tube
_diffrn_radiation_type MoK\a
_diffrn_radiation_wavelength .71073
_diffrn_reflns_av_R_equivalents .137
_diffrn_reflns_av_sigmaI/netI .097
_diffrn_reflns_limit_h_max 6
_diffrn_reflns_limit_h_min 0
_diffrn_reflns_limit_k_max 6
_diffrn_reflns_limit_k_min 0
_diffrn_reflns_limit_l_max 23
_diffrn_reflns_limit_l_min 0
_diffrn_reflns_number 968
_diffrn_reflns_theta_max 29.94
_diffrn_reflns_theta_min 2.47
_diffrn_standards_decay_% '0.8 and 1.87'
_diffrn_standards_interval_time 60
_diffrn_standards_number 2
_exptl_absorpt_coefficient_mu 43.233
_exptl_absorpt_correction_T_max .646
_exptl_absorpt_correction_T_min .095
_exptl_absorpt_correction_type 'Analytical integration'
_exptl_crystal_colour metallic
_exptl_crystal_density_diffrn 8.881
_exptl_crystal_description flake
_exptl_crystal_F_000 864
_exptl_crystal_size_max 0.100
_exptl_crystal_size_mid 0.064
_exptl_crystal_size_min 0.010
_refine_diff_density_max 3.28
_refine_diff_density_min -4.06
_refine_ls_extinction_coef 500.00
_refine_ls_extinction_method 'Zachariasen (1968)'
_refine_ls_goodness_of_fit_all 2.711
_refine_ls_goodness_of_fit_obs 2.512
_refine_ls_matrix_type full
_refine_ls_number_constraints 0
_refine_ls_number_parameters 18
_refine_ls_number_reflns 170
_refine_ls_number_restraints 0
_refine_ls_R_factor_all .085
_refine_ls_R_factor_obs .066
_refine_ls_shift/esd_max .0007
_refine_ls_structure_factor_coef F
_refine_ls_weighting_scheme sigma
_refine_ls_wR_factor_all .034
_refine_ls_wR_factor_obs .034
_reflns_number_observed 176
_reflns_number_total 243
_reflns_observed_criterion 'refl observed if F > 3\s(F)'
_cod_data_source_file du1126.cif
_cod_data_source_block CeNi2Zn
_cod_original_cell_volume 362.2(4)
_cod_original_sg_symbol_H-M 'P 63/mmc'
_cod_original_formula_sum 'Ce1 Ni2 Zn1'
_cod_database_code 2004238

loop_
_symmetry_equiv_pos_as_xyz
+x,+y,+z
-x,-y,1/2+z
-y,-x,1/2-z
+y,+x,-z
+x-y,-y,-z
-x+y,+y,1/2-z
+x,+x-y,1/2-z
-x,-x+y,-z
-y,+x-y,+z
+y,-x+y,1/2+z
+x-y,+x,1/2+z
-x+y,-x,+z
-x,-y,-z
+x,+y,1/2-z
+y,+x,1/2+z
-y,-x,+z
-x+y,+y,+z
+x-y,-y,1/2+z
-x,-x+y,1/2+z
+x,+x-y,+z
+y,-x+y,-z
-y,+x-y,1/2-z
-x+y,-x,1/2-z
+x-y,+x,-z

loop_
_atom_site_aniso_label
_atom_site_aniso_U_11
_atom_site_aniso_U_22
_atom_site_aniso_U_33
_atom_site_aniso_U_12
_atom_site_aniso_U_13
_atom_site_aniso_U_23
Ce1 .0131(6) .0131(6) .0131(6) .0065(3) .00000 .00000
Ce2 .0251(11) .0251(11) .0141(9) .0126(6) .00000 .00000
Ni1 .0102(9) .0066(11) .0095(6) .0033(6) -.0003(6) -.0007(11)
Zn1 .022(3) .022(3) .0159(17) .0109(11) .00000 .00000
Zn2 .0182(16) .0182(16) .0119(18) .0091(8) .00000 .00000
Zn3 .0112(16) .0112(16) .0146(17) .0056(8) .00000 .00000

loop_
_atom_site_label
_atom_site_fract_x
_atom_site_fract_y
_atom_site_fract_z
_atom_site_U_iso_or_equiv
_atom_site_thermal_displace_type
Ce1 .3333 .6667 .53984(7) .0132(4) Uani
Ce2 .3333 .6667 .75 .0215(7) Uani
Ni .1674(3) .3348(6) .12571(7) .0093(6) Uani
Zn1 .3333 .6667 .25 .020(1) Uani
Zn2 0 0 .25 .016(1) Uani
Zn3 0 0 0 .012(1) Uani

loop_
_atom_type_symbol
_atom_type_scat_dispersion_real
_atom_type_scat_dispersion_imag
_atom_type_scat_source
Ce -.564 2.632
;
International Tables for X-ray Crystallography (1974, Vol. IV,
Tables 2.2B and 2.3.1)
;
Ni .285 1.113
;
International Tables for X-ray Crystallography (1974, Vol. IV,
Tables 2.2B and 2.3.1)
;
Zn .222 1.431
;
International Tables for X-ray Crystallography (1974, Vol. IV,
Tables 2.2B and 2.3.1)
;

loop_
_geom_bond_atom_site_label_1
_geom_bond_atom_site_label_2
_geom_bond_site_symmetry_1
_geom_bond_site_symmetry_2
_geom_bond_distance
_geom_bond_publ_flag
Ce1 Ni1 . 2_565 2.890(3) no
Ce1 Ni1 . 10_565 2.890(5) no
Ce1 Ni1 . 11_665 2.890(3) no
Ce1 Ni1 . 11 2.890(3) no
Ce1 Ni1 . 10 2.891(5) no
Ce1 Ni1 . 2_665 2.891(3) no
Ce1 Zn3 . 2_565 2.9850(9) no
Ce1 Zn3 . 2_665 2.9855(13) no
Ce1 Zn3 . 2 2.9855(13) no
Ce1 Ni1 . 7_565 3.083(3) no
Ce1 Ni1 . 6 3.083(3) no
Ce1 Ni1 . 3_665 3.083(3) no
Ce1 Ce1 . 4_566 3.1932(14) no
Ce1 Ce1 . 4_456 3.1932(14) no
Ce1 Ce1 . 4_556 3.1940(11) no
Ce1 Ce2 . . 3.4538(18) no
Ce2 Zn1 . 2_675 2.9123(13) no
Ce2 Zn1 . 2_565 2.9123(13) no
Ce2 Zn2 . 2_565 2.9123(9) no
Ce2 Zn2 . 2_665 2.9128(13) no
Ce2 Zn2 . 2 2.9128(13) no
Ce2 Zn1 . 2_665 2.9132(9) no
Ce2 Ni1 . 4_566 3.245(2) no
Ce2 Ni1 . 2_565 3.245(2) no
Ce2 Ni1 . 10_565 3.245(4) no
Ce2 Ni1 . 5_566 3.245(4) no
Ce2 Ni1 . 11_665 3.246(3) no
Ce2 Ni1 . 8_556 3.246(3) no
Ce2 Ni1 . 11 3.246(3) no
Ce2 Ni1 . 8_666 3.246(3) no
Ce2 Ni1 . 10 3.246(4) no
Ce2 Ni1 . 5_666 3.246(4) no
Ce2 Ni1 . 4_556 3.246(2) no
Ce2 Ni1 . 2_665 3.246(2) no
Ni1 Zn1 2_665 2_665 2.5050(19) no
Ni1 Ni1 2_665 11_655 2.512(5) no
Ni1 Ni1 2_665 10 2.512(4) no
Ni1 Zn2 2_665 2_665 2.5121(19) no
Ni1 Zn3 2_665 2_665 2.5313(19) no
Ni1 Ni1 2_665 11_665 2.533(5) no
Ni1 Ni1 2_665 10_665 2.533(4) no
Ni1 Ni1 2_665 5_666 4.085(3) no
Zn1 Zn2 2_665 2_655 2.9123(9) no
Zn1 Zn2 2_665 2_665 2.9128(13) no
Zn1 Zn2 2_665 2 2.9128(13) no
Zn2 Zn3 2_565 1_566 4.1086(16) no
Zn2 Zn3 2_565 2_565 4.1086(16) no
